data_1570340
loop_
_publ_author_name
'Turnbull, Douglas'
'L&#xe9;gar&#xe9;, Marc-Andr&#xe9;'

_publ_section_title
;
 Rapid, iterative syntheses of unsymmetrical di- and triarylboranes from
 crystalline aryldifluoroboranes.
;
_journal_issue 48
_journal_name_full 'Chemical science'
_journal_page_first 14256
_journal_page_last 14261
_journal_paper_doi 10.1039/d3sc05071h
_journal_volume 14
_journal_year 2023
_chemical_formula_moiety 'C8 H5 B F2 S'
_chemical_formula_sum 'C8 H5 B F2 S'
_chemical_formula_weight 182.016
_chemical_name_systematic benzo[b]thien-2-yldifluoroborane
_chemical_properties_physical Air-sensitive,Moisture-sensitive
_space_group_crystal_system orthorhombic
_space_group_IT_number 61
_space_group_name_Hall '-P 2ac 2ab'
_space_group_name_H-M_alt 'P b c a'
_symmetry_Int_Tables_number 61
_atom_sites_solution_primary dual
_audit_creation_date 2023-07-05
_audit_creation_method
;
Olex2 1.5
(compiled 2023.03.06 svn.rbb2c1857 for OlexSys, GUI svn.r6748)
;
_audit_update_record
;
2023-09-03 deposited with the CCDC.	2023-11-17 downloaded from the CCDC.
;
_cell_angle_alpha 90
_cell_angle_beta 90
_cell_angle_gamma 90
_cell_formula_units_Z 8
_cell_length_a 10.7719(3)
_cell_length_b 7.1215(2)
_cell_length_c 20.5604(6)
_cell_measurement_reflns_used 9919
_cell_measurement_temperature 150
_cell_measurement_theta_max 56.983
_cell_measurement_theta_min 4.516
_cell_volume 1577.23(8)
_computing_molecular_graphics 'Olex2 1.5 (Dolomanov et al., 2009)'
_computing_publication_material 'Olex2 1.5 (Dolomanov et al., 2009)'
_computing_structure_refinement 'olex2.refine 1.5 (Bourhis et al., 2015)'
_computing_structure_solution 'SHELXT 2018/2 (Sheldrick, 2018)'
_diffrn_ambient_temperature 150
_diffrn_measured_fraction_theta_full 0.9755
_diffrn_measured_fraction_theta_max 0.9671
_diffrn_measurement_device_type 'Bruker Venture Metaljet'
_diffrn_radiation_type 'Ga K\a'
_diffrn_radiation_wavelength 1.34139
_diffrn_reflns_av_R_equivalents 0.0349
_diffrn_reflns_av_unetI/netI 0.0221
_diffrn_reflns_Laue_measured_fraction_full 0.9755
_diffrn_reflns_Laue_measured_fraction_max 0.9671
_diffrn_reflns_limit_h_max 12
_diffrn_reflns_limit_h_min -13
_diffrn_reflns_limit_k_max 8
_diffrn_reflns_limit_k_min -8
_diffrn_reflns_limit_l_max 25
_diffrn_reflns_limit_l_min -25
_diffrn_reflns_number 14118
_diffrn_reflns_point_group_measured_fraction_full 0.9755
_diffrn_reflns_point_group_measured_fraction_max 0.9671
_diffrn_reflns_theta_full 53.5942
_diffrn_reflns_theta_max 56.97
_diffrn_reflns_theta_min 6.75
_diffrn_source_current 2.86
_diffrn_source_power 0.19937059999999998
_diffrn_source_target Ga
_diffrn_source_type 'Gallium Liquid Metal Jet Source'
_diffrn_source_voltage 69.71
_exptl_absorpt_coefficient_mu 2.240
_exptl_absorpt_correction_T_max 0.7512
_exptl_absorpt_correction_T_min 0.1189
_exptl_absorpt_correction_type multi-scan
_exptl_absorpt_process_details
;
SADABS-2016/2 (Bruker,2016/2) was used for absorption correction.
wR2(int) was 0.1463 before and 0.0597 after correction.
The Ratio of minimum to maximum transmission is 0.1583.
The \l/2 correction factor is Not present.
;
_exptl_crystal_colour 'clear colourless'
_exptl_crystal_colour_lustre clear
_exptl_crystal_colour_primary colourless
_exptl_crystal_density_diffrn 1.533
_exptl_crystal_description plate
_exptl_crystal_F_000 740.253
_exptl_crystal_size_max 0.75
_exptl_crystal_size_mid 0.25
_exptl_crystal_size_min 0.08
_refine_diff_density_max 0.1587
_refine_diff_density_min -0.1651
_refine_diff_density_rms 0.0446
_refine_ls_d_res_high 0.8000
_refine_ls_d_res_low 5.7072
_refine_ls_extinction_coef 0.0029(4)
_refine_ls_extinction_expression Fc^*^=kFc[1+0.001xFc^2^\l^3^/sin(2\q)]^-1/4^
_refine_ls_goodness_of_fit_ref 1.0783
_refine_ls_hydrogen_treatment mixed
_refine_ls_matrix_type full
_refine_ls_number_constraints 4
_refine_ls_number_parameters 188
_refine_ls_number_reflns 1556
_refine_ls_number_restraints 0
_refine_ls_restrained_S_all 1.0783
_refine_ls_R_factor_all 0.0262
_refine_ls_R_factor_gt 0.0180
_refine_ls_shift/su_max 0.0006
_refine_ls_shift/su_mean 0.0001
_refine_ls_structure_factor_coef Fsqd
_refine_ls_weighting_details 'w=1/[\s^2^(Fo^2^)+(0.0151P)^2^+0.0696P] where P=(Fo^2^+2Fc^2^)/3'
_refine_ls_weighting_scheme calc
_refine_ls_wR_factor_gt 0.0361
_refine_ls_wR_factor_ref 0.0387
_reflns_Friedel_coverage 0.0
_reflns_limit_h_max 13
_reflns_limit_h_min 0
_reflns_limit_k_max 8
_reflns_limit_k_min 0
_reflns_limit_l_max 25
_reflns_limit_l_min 0
_reflns_number_gt 1327
_reflns_number_total 1556
_reflns_threshold_expression I>=2u(I)
_cod_data_source_file d3sc05071h2.cif
_cod_data_source_block legar071
_cod_depositor_comments 'Adding full bibliography for 1570333--1570346.cif.'
_cod_database_code 1570340
_olex2_refinement_description
;
1. Uiso/Uaniso restraints and constraints
Uanis(C2) = Uanis(C2a)
Uanis(B1) = Uanis(B1a)
2. Rigid body (RIGU) restrains
 F2, F2a
 with sigma for 1-2 distances of 0.004 and sigma for 1-3 distances of 0.004
 F1, F1a
 with sigma for 1-2 distances of 0.004 and sigma for 1-3 distances of 0.004
3. Others
 Fixed Sof: S1(0.8) S1a(0.2) F2(0.8) F2a(0.2) F1(0.8) F1a(0.2) C2(0.8) H2(0.8)
 C2a(0.2) H2a(0.2) B1(0.8) B1a(0.2)
4.a Aromatic/amide H refined with riding coordinates:
 C2a(H2a)
;
_olex2_refine_details
;
Refinement using NoSpherA2, an implementation of
NOn-SPHERical Atom-form-factors in Olex2.
Please cite:
F. Kleemiss et al. Chem. Sci. DOI 10.1039/D0SC05526C - 2021
NoSpherA2 implementation of HAR makes use of
tailor-made aspherical atomic form factors calculated
on-the-fly from a Hirshfeld-partitioned electron density (ED) - not from
spherical-atom form factors.

The ED is calculated from a gaussian basis set single determinant SCF
wavefunction - either Hartree-Fock or DFT using selected funtionals
 - for a fragment of the crystal.
This fragment can be embedded in an electrostatic crystal field by employing cluster charges
or modelled using implicit solvation models, depending on the software used.
The following options were used:
   SOFTWARE:       ORCA 5.0
   PARTITIONING:   NoSpherA2
   INT ACCURACY:   Normal
   METHOD:         R2SCAN
   BASIS SET:      cc-pVTZ
   CHARGE:         0
   MULTIPLICITY:   1
   DATE:           2023-07-05_17-48-51
;
_olex2_submission_special_instructions 'No special instructions were received'

loop_
_space_group_symop_id
_space_group_symop_operation_xyz
1 x,y,z
2 x+1/2,-y+1/2,-z
3 -x,y+1/2,-z+1/2
4 -x+1/2,-y,z+1/2
5 -x,-y,-z
6 -x-1/2,y-1/2,z
7 x,-y-1/2,z-1/2
8 x-1/2,y,-z-1/2

loop_
_atom_site_label
_atom_site_type_symbol
_atom_site_fract_x
_atom_site_fract_y
_atom_site_fract_z
_atom_site_U_iso_or_equiv
_atom_site_adp_type
_atom_site_occupancy
_atom_site_refinement_flags_posn
_atom_site_refinement_flags_adp
_atom_site_refinement_flags_occupancy
_atom_site_disorder_group
S1 S 0.50307(4) 0.23214(8) 0.54660(2) 0.02584(12) Uani 0.800000 . . P 1
S1a S 0.2581(5) 0.3934(11) 0.5622(4) 0.0258(9) Uani 0.200000 . . P 2
F2 F 0.44089(17) 0.3120(3) 0.40145(10) 0.0445(4) Uani 0.800000 . U P 1
F2a F 0.2918(6) 0.4065(9) 0.4082(3) 0.0384(11) Uani 0.200000 . U P 2
F1 F 0.26063(14) 0.4665(2) 0.41815(8) 0.0438(3) Uani 0.800000 . U P 1
F1a F 0.4763(7) 0.2602(11) 0.4060(4) 0.0442(15) Uani 0.200000 . U P 2
C1 C 0.37257(7) 0.33468(11) 0.51620(3) 0.0280(2) Uani 1.000000 . . . .
C2 C 0.2879(5) 0.3858(11) 0.5645(4) 0.0242(9) Uani 0.800000 . . P 1
H2 H 0.2071(17) 0.446(3) 0.5559(10) 0.053(6) Uani 0.800000 . . P 1
C2a C 0.4738(7) 0.2395(12) 0.5548(4) 0.0242(9) Uani 0.200000 . . P 2
H2a H 0.5451(7) 0.1825(12) 0.5361(4) 0.0291(11) Uiso 0.200000 R . P 2
C3 C 0.33039(6) 0.33038(10) 0.62923(3) 0.02175(18) Uani 1.000000 . . . .
C4 C 0.27371(8) 0.35213(12) 0.69036(4) 0.02725(19) Uani 1.000000 . . . .
H4 H 0.1827(9) 0.4160(14) 0.6939(5) 0.051(3) Uani 1.000000 . . . .
C5 C 0.33613(8) 0.29164(11) 0.74521(4) 0.0302(2) Uani 1.000000 . . . .
H5 H 0.2930(9) 0.3081(14) 0.7929(5) 0.056(3) Uani 1.000000 . . . .
C6 C 0.45411(8) 0.20853(12) 0.74045(4) 0.0301(2) Uani 1.000000 . . . .
H6 H 0.5016(8) 0.1598(15) 0.7841(5) 0.049(3) Uani 1.000000 . . . .
C7 C 0.51094(7) 0.18449(12) 0.68079(4) 0.02648(19) Uani 1.000000 . . . .
H7 H 0.6005(9) 0.1195(14) 0.6772(4) 0.054(3) Uani 1.000000 . . . .
C8 C 0.44826(7) 0.24599(10) 0.62499(3) 0.02157(18) Uani 1.000000 . . . .
B1 B 0.3568(2) 0.3741(4) 0.44368(15) 0.0335(5) Uani 0.800000 . . P 1
B1a B 0.3863(11) 0.3348(19) 0.4384(8) 0.0335(5) Uani 0.200000 . . P 2

loop_
_atom_site_aniso_label
_atom_site_aniso_U_11
_atom_site_aniso_U_22
_atom_site_aniso_U_33
_atom_site_aniso_U_12
_atom_site_aniso_U_13
_atom_site_aniso_U_23
S1 0.0241(2) 0.03140(18) 0.02201(18) 0.00191(15) 0.00393(12) -0.00065(13)
S1a 0.025(3) 0.0259(11) 0.0271(9) 0.0027(18) -0.0039(17) 0.0016(7)
F2 0.0592(10) 0.0541(11) 0.0204(5) -0.0073(6) 0.0075(6) -0.0025(6)
F2a 0.040(3) 0.051(3) 0.024(2) 0.0042(18) -0.0094(18) 0.0028(19)
F1 0.0373(7) 0.0605(10) 0.0336(6) -0.0063(5) -0.0129(5) 0.0128(6)
F1a 0.061(4) 0.047(4) 0.025(2) 0.005(2) 0.009(2) 0.002(2)
C1 0.0297(4) 0.0351(5) 0.0193(4) -0.0059(4) -0.0002(3) 0.0018(3)
C2 0.021(2) 0.0282(12) 0.0230(10) -0.0011(15) 0.0004(14) 0.0003(7)
H2 0.064(15) 0.058(15) 0.036(9) -0.005(10) 0.005(9) -0.002(9)
C2a 0.021(2) 0.0282(12) 0.0230(10) -0.0011(15) 0.0004(14) 0.0003(7)
C3 0.0214(4) 0.0217(4) 0.0221(4) 0.0014(3) 0.0003(3) -0.0015(3)
C4 0.0275(4) 0.0259(5) 0.0283(4) 0.0010(4) 0.0065(3) -0.0044(3)
H4 0.037(6) 0.053(7) 0.063(7) 0.013(6) 0.005(5) -0.013(5)
C5 0.0382(5) 0.0310(5) 0.0215(4) -0.0065(4) 0.0054(3) -0.0042(4)
H5 0.072(8) 0.066(8) 0.031(6) -0.007(6) 0.012(6) -0.007(6)
C6 0.0351(5) 0.0345(5) 0.0206(4) -0.0068(4) -0.0044(3) 0.0019(4)
H6 0.055(7) 0.062(8) 0.032(6) -0.009(6) -0.009(5) 0.006(6)
C7 0.0228(4) 0.0312(5) 0.0254(4) 0.0001(3) -0.0030(3) 0.0037(4)
H7 0.039(6) 0.066(8) 0.057(7) 0.010(6) -0.009(5) 0.002(6)
C8 0.0202(4) 0.0239(4) 0.0206(4) 0.0013(3) 0.0008(3) 0.0009(3)
B1 0.0357(14) 0.0443(14) 0.0206(8) -0.0107(9) 0.0007(9) -0.0005(9)
B1a 0.0357(14) 0.0443(14) 0.0206(8) -0.0107(9) 0.0007(9) -0.0005(9)

loop_
_atom_type_symbol
_atom_type_scat_dispersion_real
_atom_type_scat_dispersion_imag
_atom_type_scat_source
_atom_type_scat_dispersion_source
B 0.00700 0.00290 'NoSpherA2: Chem.Sci. 2021, DOI:10.1039/D0SC05526C' custom
C 0.01370 0.00670 'NoSpherA2: Chem.Sci. 2021, DOI:10.1039/D0SC05526C' custom
F 0.05830 0.04000 'NoSpherA2: Chem.Sci. 2021, DOI:10.1039/D0SC05526C' custom
H -0.00000 0.00000 'NoSpherA2: Chem.Sci. 2021, DOI:10.1039/D0SC05526C' custom
S 0.29250 0.42950 'NoSpherA2: Chem.Sci. 2021, DOI:10.1039/D0SC05526C' custom

loop_
_geom_angle_atom_site_label_1
_geom_angle_atom_site_label_2
_geom_angle_atom_site_label_3
_geom_angle
_geom_angle_site_symmetry_1
_geom_angle_site_symmetry_3
_geom_angle_publ_flag
C8 S1 C1 92.06(4) . . ?
C3 S1a C1 93.3(3) . . ?
S1a C1 S1 121.9(2) . . ?
C2 C1 S1 113.0(3) . . ?
C2 C1 S1a 9.6(4) . . ?
C2a C1 S1 10.9(3) . . ?
C2a C1 S1a 111.2(4) . . ?
C2a C1 C2 102.4(3) . . ?
B1 C1 S1 121.93(8) . . ?
B1 C1 S1a 116.2(2) . . ?
B1 C1 C2 125.0(3) . . ?
B1 C1 C2a 132.6(3) . . ?
B1a C1 S1 106.8(4) . . ?
B1a C1 S1a 130.9(5) . . ?
B1a C1 C2 140.2(5) . . ?
B1a C1 C2a 117.2(5) . . ?
B1a C1 B1 15.8(4) . . ?
H2 C2 C1 124.3(17) . . ?
C3 C2 C1 111.8(4) . . ?
C3 C2 H2 123.8(17) . . ?
H2a C2a C1 124.2(3) . . ?
C8 C2a C1 111.5(4) . . ?
C8 C2a H2a 124.2(3) . . ?
C2 C3 S1a 10.1(5) . . ?
C4 C3 S1a 120.9(2) . . ?
C4 C3 C2 130.4(3) . . ?
C8 C3 S1a 119.4(2) . . ?
C8 C3 C2 110.0(3) . . ?
C8 C3 C4 119.62(7) . . ?
H4 C4 C3 120.0(5) . . ?
C5 C4 C3 118.95(8) . . ?
C5 C4 H4 121.1(5) . . ?
H5 C5 C4 119.5(6) . . ?
C6 C5 C4 120.97(8) . . ?
C6 C5 H5 119.5(6) . . ?
H6 C6 C5 120.1(5) . . ?
C7 C6 C5 120.97(8) . . ?
C7 C6 H6 118.9(5) . . ?
H7 C7 C6 120.9(5) . . ?
C8 C7 C6 118.34(8) . . ?
C8 C7 H7 120.8(5) . . ?
C2a C8 S1 9.4(3) . . ?
C3 C8 S1 113.10(6) . . ?
C3 C8 C2a 104.1(3) . . ?
C7 C8 S1 125.74(6) . . ?
C7 C8 C2a 134.7(3) . . ?
C7 C8 C3 121.16(7) . . ?
F1 B1 F2 115.8(2) . . ?
C1 B1 F2 120.07(18) . . ?
C1 B1 F1 124.10(14) . . ?
F1a B1a F2a 120.3(13) . . ?
C1 B1a F2a 113.8(8) . . ?
C1 B1a F1a 125.7(10) . . ?

loop_
_geom_bond_atom_site_label_1
_geom_bond_atom_site_label_2
_geom_bond_distance
_geom_bond_site_symmetry_2
_geom_bond_publ_flag
S1 C1 1.7029(9) . ?
S1 C8 1.7192(8) . ?
S1a C1 1.609(7) . ?
S1a C3 1.646(6) . ?
F2 B1 1.330(3) . ?
F2a B1a 1.297(13) . ?
F1 B1 1.335(3) . ?
F1a B1a 1.291(14) . ?
C1 C2 1.396(7) . ?
C1 C2a 1.510(9) . ?
C1 B1 1.527(3) . ?
C1 B1a 1.606(16) . ?
C2 H2 0.987(18) . ?
C2 C3 1.462(7) . ?
C2a H2a 0.9500 . ?
C2a C8 1.469(8) . ?
C3 C4 1.4058(10) . ?
C3 C8 1.4074(10) . ?
C4 H4 1.083(9) . ?
C4 C5 1.3819(11) . ?
C5 H5 1.091(9) . ?
C5 C6 1.4053(12) . ?
C6 H6 1.089(9) . ?
C6 C7 1.3817(12) . ?
C7 H7 1.072(9) . ?
C7 C8 1.4014(11) . ?

loop_
_geom_torsion_atom_site_label_1
_geom_torsion_atom_site_label_2
_geom_torsion_atom_site_label_3
_geom_torsion_atom_site_label_4
_geom_torsion
_geom_torsion_site_symmetry_1
_geom_torsion_site_symmetry_2
_geom_torsion_site_symmetry_3
_geom_torsion_site_symmetry_4
_geom_torsion_publ_flag
S1 C1 S1a C3 3.45(11) . . . . ?
S1 C1 C2 C3 -2.58(8) . . . . ?
S1 C1 C2a C8 162.3(16) . . . . ?
S1 C1 B1 F2 6.48(13) . . . . ?
S1 C1 B1 F1 -174.80(18) . . . . ?
S1 C1 B1a F2a 178.9(7) . . . . ?
S1 C1 B1a F1a 3.8(6) . . . . ?
S1 C8 C2a C1 -160(2) . . . . ?
S1 C8 C3 S1a 3.0(3) . . . . ?
S1 C8 C3 C2 -0.8(3) . . . . ?
S1 C8 C3 C4 -179.76(6) . . . . ?
S1 C8 C7 C6 179.12(7) . . . . ?
S1a C1 C2 C3 157(3) . . . . ?
S1a C1 C2a C8 -6.9(3) . . . . ?
S1a C1 B1 F2 -172.8(3) . . . . ?
S1a C1 B1 F1 5.9(3) . . . . ?
S1a C1 B1a F2a 5.3(5) . . . . ?
S1a C1 B1a F1a -169.7(11) . . . . ?
S1a C3 C2 C1 -159(3) . . . . ?
S1a C3 C4 C5 177.9(3) . . . . ?
S1a C3 C8 C2a 0.2(6) . . . . ?
S1a C3 C8 C7 -177.8(3) . . . . ?
F2 B1 C1 C2 -177.1(4) . . . . ?
F2 B1 C1 C2a 3.3(5) . . . . ?
F2 B1 C1 B1a -11.4(17) . . . . ?
F2a B1a C1 C2 1.4(17) . . . . ?
F2a B1a C1 C2a 175.2(8) . . . . ?
F2a B1a C1 B1 -16.9(7) . . . . ?
F1 B1 C1 C2 1.6(5) . . . . ?
F1 B1 C1 C2a -178.0(5) . . . . ?
F1 B1 C1 B1a 167.3(14) . . . . ?
F1a B1a C1 C2 -173.6(9) . . . . ?
F1a B1a C1 C2a 0.1(15) . . . . ?
F1a B1a C1 B1 168(3) . . . . ?
C1 C2 C3 C4 -179.0(2) . . . . ?
C1 C2 C3 C8 2.1(6) . . . . ?
C1 C2a C8 C3 4.1(6) . . . . ?
C1 C2a C8 C7 -178.42(16) . . . . ?
C2 C3 C4 C5 -178.0(4) . . . . ?
C2 C3 C8 C2a -3.7(4) . . . . ?
C2 C3 C8 C7 178.4(3) . . . . ?
C2a C8 C3 C4 177.4(3) . . . . ?
C2a C8 C7 C6 -177.1(5) . . . . ?
C3 C4 C5 C6 -0.38(9) . . . . ?
C3 C8 C7 C6 0.05(9) . . . . ?
C4 C5 C6 C7 -0.16(9) . . . . ?
C5 C6 C7 C8 0.32(9) . . . . ?
